data_4105801
loop_
_publ_author_name
'Rafael Huacuja'
'Daniel J. Graham'
'Claudia M. Fafard'
'Chun-Hsing Chen'
'Bruce M. Foxman'
'David E. Herbert'
'Glen Alliger'
'Christine M. Thomas'
'Oleg V. Ozerov'

_publ_section_title
;
 Reactivity of a Pd(I)-Pd(I) Dimer with O2: Monohapto Pd Superoxide and
 Dipalladium Peroxide in Equilibrium
;
_journal_name_full 'Journal of the American Chemical Society'
_journal_page_first 3820
_journal_page_last 3823
_journal_paper_doi 10.1021/ja200346a
_journal_volume 133
_journal_year 2011
_chemical_formula_moiety 'C28 H42 F2 N1 O3 P2 Pd1'
_chemical_formula_sum 'C28 H42 F2 N O3 P2 Pd'
_chemical_formula_weight 646.99
_space_group_IT_number 14
_symmetry_cell_setting monoclinic
_symmetry_space_group_name_Hall '-P 2ybc'
_symmetry_space_group_name_H-M 'P 1 21/c 1'
_atom_sites_solution_hydrogens geom
_atom_sites_solution_primary direct
_audit_creation_date 08-04-11
_audit_creation_method CRYSTALS_ver_12.85
_cell_angle_alpha 90
_cell_angle_beta 106.5060(10)
_cell_angle_gamma 90
_cell_formula_units_Z 4
_cell_length_a 17.9685(4)
_cell_length_b 11.7323(3)
_cell_length_c 14.7031(3)
_cell_measurement_reflns_used 9949
_cell_measurement_temperature 120
_cell_measurement_theta_max 30
_cell_measurement_theta_min 3
_cell_volume 2971.85(12)
_computing_cell_refinement 'Apex2, (Bruker AXS, 2006)'
_computing_data_collection 'Apex2, (Bruker AXS, 2006)'
_computing_data_reduction 'Apex2, (Bruker AXS, 2006)'
_computing_molecular_graphics 'CAMERON (Watkin et al., 1996)'
_computing_publication_material 'CRYSTALS (Betteridge et al., 2003)'
_computing_structure_refinement 'CRYSTALS (Betteridge et al., 2003)'
_computing_structure_solution 'SIR92 (Altomare et al., 1994)'
_diffrn_ambient_temperature 120
_diffrn_measured_fraction_theta_full 0.998
_diffrn_measured_fraction_theta_max 0.998
_diffrn_measurement_device 'Bruker Kappa Apex2'
_diffrn_measurement_device_type Area
_diffrn_measurement_method '\f & \w scans'
_diffrn_radiation_monochromator graphite
_diffrn_radiation_type 'Mo K\a'
_diffrn_radiation_wavelength 0.71073
_diffrn_reflns_av_R_equivalents 0.033
_diffrn_reflns_limit_h_max 25
_diffrn_reflns_limit_h_min -25
_diffrn_reflns_limit_k_max 16
_diffrn_reflns_limit_k_min -16
_diffrn_reflns_limit_l_max 20
_diffrn_reflns_limit_l_min -20
_diffrn_reflns_number 59805
_diffrn_reflns_theta_full 30.122
_diffrn_reflns_theta_max 30.122
_diffrn_reflns_theta_min 1.182
_diffrn_standards_number 0
_exptl_absorpt_coefficient_mu 0.774
_exptl_absorpt_correction_T_max 0.95
_exptl_absorpt_correction_T_min 0.81
_exptl_absorpt_correction_type multi-scan
_exptl_absorpt_process_details 'Apex2, (Bruker AXS, 2006)'
_exptl_crystal_colour brown
_exptl_crystal_density_diffrn 1.446
_exptl_crystal_description plate
_exptl_crystal_F_000 1340
_exptl_crystal_size_max 0.43
_exptl_crystal_size_mid 0.27
_exptl_crystal_size_min 0.06
_refine_diff_density_max 1.73
_refine_diff_density_min -1.11
_refine_ls_extinction_method none
_refine_ls_goodness_of_fit_ref 1.0055
_refine_ls_hydrogen_treatment constr
_refine_ls_matrix_type full
_refine_ls_number_parameters 334
_refine_ls_number_reflns 8753
_refine_ls_number_restraints 0
_refine_ls_R_factor_all 0.0356
_refine_ls_R_factor_gt 0.0258
_refine_ls_shift/su_max 0.002046
_refine_ls_structure_factor_coef Fsqd
_refine_ls_weighting_details
;
 Method= Modified Sheldrick 
 w=1/[\s^2^(F^2^) + ( 0.03P)^2^ + 2.93P] 
 ,where P=(max(Fo^2^,0) + 2Fc^2^)/3 
;
_refine_ls_weighting_scheme calc
_refine_ls_wR_factor_all 0.0733
_refine_ls_wR_factor_gt 0.0641
_refine_ls_wR_factor_ref 0.0733
_reflns_limit_h_max 24
_reflns_limit_h_min -25
_reflns_limit_k_max 16
_reflns_limit_k_min 0
_reflns_limit_l_max 20
_reflns_limit_l_min 0
_reflns_number_gt 7014
_reflns_number_total 8753
_reflns_threshold_expression I>2.0\s(I)
_oxford_diffrn_Wilson_B_factor 0.00
_oxford_diffrn_Wilson_scale 0.00
_oxford_refine_ls_r_factor_ref 0.0356
_oxford_refine_ls_scale 0.097449(16)
_oxford_reflns_number_all 8753
_oxford_reflns_threshold_expression_ref I>-10.0\s(I)
_oxford_structure_analysis_title 'OZ152_0ma in P2(1)/c'
_cod_data_source_file ja200346a_si_001.cif
_cod_data_source_block OZ152
_cod_original_sg_symbol_H-M 'P 1 21/c 1 '
_cod_original_formula_sum 'C28 H42 F2 N1 O3 P2 Pd1'
_cod_database_code 4105801

loop_
_symmetry_equiv_pos_as_xyz
x,y,z
-x,-y,-z
-x,y+1/2,-z+1/2
x,-y+1/2,z+1/2

loop_
_atom_site_label
_atom_site_type_symbol
_atom_site_fract_x
_atom_site_fract_y
_atom_site_fract_z
_atom_site_U_iso_or_equiv
_atom_site_occupancy
_atom_site_adp_type
_atom_site_refinement_flags_posn
Pd1 Pd 0.175110(7) 0.572230(11) 0.711365(10) 0.0181 1.0000 Uani .
P1 P 0.10967(3) 0.40471(4) 0.71059(3) 0.0189 1.0000 Uani .
P2 P 0.26108(2) 0.71104(4) 0.69631(3) 0.0173 1.0000 Uani .
F1 F 0.24597(8) 0.04388(11) 0.88618(10) 0.0388 1.0000 Uani .
F2 F 0.49210(7) 0.62156(12) 0.56304(9) 0.0335 1.0000 Uani .
O1 O 0.08643(8) 0.67816(12) 0.70778(10) 0.0274 1.0000 Uani .
O2 O 0.03637(10) 0.68600(18) 0.62516(13) 0.0505 1.0000 Uani .
O3 O 0.40105(11) 0.95083(13) 0.56403(12) 0.0394 1.0000 Uani .
N1 N 0.26637(8) 0.46599(13) 0.72377(11) 0.0205 1.0000 Uani .
C1 C 0.19130(10) 0.31372(15) 0.76459(13) 0.0209 1.0000 Uani .
C2 C 0.18515(11) 0.20830(16) 0.80617(14) 0.0252 1.0000 Uani .
C3 C 0.25170(12) 0.14660(16) 0.84522(15) 0.0282 1.0000 Uani .
C4 C 0.32385(12) 0.18587(17) 0.84495(15) 0.0280 1.0000 Uani .
C5 C 0.33021(10) 0.29043(16) 0.80362(13) 0.0242 1.0000 Uani .
C6 C 0.26420(10) 0.35742(15) 0.76153(13) 0.0202 1.0000 Uani .
C7 C 0.32471(9) 0.50136(15) 0.68484(12) 0.0191 1.0000 Uani .
C8 C 0.37168(10) 0.42624(17) 0.65029(14) 0.0241 1.0000 Uani .
C9 C 0.42717(10) 0.46660(18) 0.60920(14) 0.0260 1.0000 Uani .
C10 C 0.43720(10) 0.58182(18) 0.60341(13) 0.0244 1.0000 Uani .
C11 C 0.39162(10) 0.66027(16) 0.63269(12) 0.0212 1.0000 Uani .
C12 C 0.33435(9) 0.61990(15) 0.67215(12) 0.0189 1.0000 Uani .
C13 C 0.06544(11) 0.34503(17) 0.59186(14) 0.0254 1.0000 Uani .
C14 C 0.03437(12) 0.22413(18) 0.59539(16) 0.0322 1.0000 Uani .
C15 C 0.12386(13) 0.3493(2) 0.53359(16) 0.0380 1.0000 Uani .
C16 C 0.03886(11) 0.39211(17) 0.77803(14) 0.0242 1.0000 Uani .
C17 C -0.03755(12) 0.4498(2) 0.72380(17) 0.0343 1.0000 Uani .
C18 C 0.07278(13) 0.44636(19) 0.87537(15) 0.0328 1.0000 Uani .
C19 C 0.30653(11) 0.80140(16) 0.79882(13) 0.0221 1.0000 Uani .
C20 C 0.33865(13) 0.7244(2) 0.88444(14) 0.0328 1.0000 Uani .
C21 C 0.36885(12) 0.88184(18) 0.78508(16) 0.0313 1.0000 Uani .
C22 C 0.22915(11) 0.80345(17) 0.59144(13) 0.0246 1.0000 Uani .
C23 C 0.17668(13) 0.89900(19) 0.60878(16) 0.0330 1.0000 Uani .
C24 C 0.18746(12) 0.7303(2) 0.50557(14) 0.0335 1.0000 Uani .
C25 C 0.34629(16) 1.02930(19) 0.50800(16) 0.0390 1.0000 Uani .
C26 C 0.35300(17) 1.1365(2) 0.5653(2) 0.0493 1.0000 Uani .
C27 C 0.43896(19) 1.1377(3) 0.6159(4) 0.0881 1.0000 Uani .
C28 C 0.46616(15) 1.0159(2) 0.61845(19) 0.0423 1.0000 Uani .
H21 H 0.1360 0.1798 0.8074 0.0308 1.0000 Uiso R
H41 H 0.3689 0.1419 0.8730 0.0320 1.0000 Uiso R
H51 H 0.3801 0.3173 0.8035 0.0289 1.0000 Uiso R
H81 H 0.3653 0.3463 0.6554 0.0289 1.0000 Uiso R
H91 H 0.4578 0.4150 0.5853 0.0312 1.0000 Uiso R
H111 H 0.3990 0.7397 0.6263 0.0250 1.0000 Uiso R
H131 H 0.0227 0.3922 0.5612 0.0302 1.0000 Uiso R
H141 H 0.0122 0.1970 0.5326 0.0374 1.0000 Uiso R
H142 H -0.0041 0.2250 0.6284 0.0374 1.0000 Uiso R
H143 H 0.0757 0.1754 0.6274 0.0374 1.0000 Uiso R
H151 H 0.1006 0.3184 0.4724 0.0476 1.0000 Uiso R
H152 H 0.1384 0.4262 0.5276 0.0476 1.0000 Uiso R
H153 H 0.1686 0.3061 0.5645 0.0476 1.0000 Uiso R
H161 H 0.0292 0.3137 0.7860 0.0303 1.0000 Uiso R
H171 H -0.0741 0.4430 0.7592 0.0430 1.0000 Uiso R
H172 H -0.0282 0.5282 0.7150 0.0430 1.0000 Uiso R
H173 H -0.0576 0.4142 0.6638 0.0430 1.0000 Uiso R
H181 H 0.0365 0.4402 0.9111 0.0409 1.0000 Uiso R
H182 H 0.0836 0.5245 0.8678 0.0409 1.0000 Uiso R
H183 H 0.1194 0.4081 0.9077 0.0409 1.0000 Uiso R
H191 H 0.2668 0.8468 0.8114 0.0267 1.0000 Uiso R
H201 H 0.3625 0.7697 0.9384 0.0383 1.0000 Uiso R
H202 H 0.2975 0.6815 0.8962 0.0383 1.0000 Uiso R
H203 H 0.3760 0.6739 0.8721 0.0383 1.0000 Uiso R
H211 H 0.3893 0.9252 0.8412 0.0370 1.0000 Uiso R
H212 H 0.3469 0.9317 0.7335 0.0370 1.0000 Uiso R
H213 H 0.4093 0.8388 0.7719 0.0370 1.0000 Uiso R
H221 H 0.2737 0.8368 0.5795 0.0295 1.0000 Uiso R
H231 H 0.1608 0.9459 0.5540 0.0405 1.0000 Uiso R
H232 H 0.2044 0.9436 0.6614 0.0405 1.0000 Uiso R
H233 H 0.1323 0.8667 0.6216 0.0405 1.0000 Uiso R
H241 H 0.1708 0.7773 0.4509 0.0385 1.0000 Uiso R
H242 H 0.1437 0.6945 0.5175 0.0385 1.0000 Uiso R
H243 H 0.2220 0.6738 0.4952 0.0385 1.0000 Uiso R
H251 H 0.3579 1.0440 0.4500 0.0456 1.0000 Uiso R
H252 H 0.2952 0.9993 0.4950 0.0456 1.0000 Uiso R
H261 H 0.3382 1.2014 0.5255 0.0574 1.0000 Uiso R
H262 H 0.3226 1.1330 0.6086 0.0574 1.0000 Uiso R
H271 H 0.4474 1.1659 0.6786 0.1015 1.0000 Uiso R
H272 H 0.4658 1.1843 0.5828 0.1015 1.0000 Uiso R
H281 H 0.4826 0.9890 0.6820 0.0518 1.0000 Uiso R
H282 H 0.5079 1.0106 0.5910 0.0518 1.0000 Uiso R

loop_
_atom_site_aniso_label
_atom_site_aniso_U_11
_atom_site_aniso_U_22
_atom_site_aniso_U_33
_atom_site_aniso_U_23
_atom_site_aniso_U_13
_atom_site_aniso_U_12
Pd1 0.01605(6) 0.01651(6) 0.02366(7) 0.00003(5) 0.00884(5) 0.00079(4)
P1 0.01741(19) 0.0187(2) 0.0220(2) -0.00017(16) 0.00781(16) -0.00108(15)
P2 0.01753(18) 0.01731(19) 0.0183(2) -0.00004(16) 0.00728(15) 0.00017(15)
F1 0.0470(7) 0.0214(6) 0.0479(8) 0.0107(5) 0.0135(6) 0.0046(5)
F2 0.0244(5) 0.0493(8) 0.0332(7) 0.0018(6) 0.0184(5) 0.0001(5)
O1 0.0209(6) 0.0269(7) 0.0359(8) 0.0015(6) 0.0105(5) 0.0052(5)
O2 0.0388(9) 0.0661(12) 0.0399(10) -0.0067(9) 0.0002(7) 0.0222(9)
O3 0.0567(10) 0.0248(7) 0.0320(8) 0.0015(6) 0.0048(7) -0.0018(7)
N1 0.0173(6) 0.0175(6) 0.0290(8) -0.0001(6) 0.0102(6) 0.0018(5)
C1 0.0214(8) 0.0178(8) 0.0234(9) -0.0024(6) 0.0063(6) -0.0010(6)
C2 0.0277(9) 0.0211(8) 0.0280(9) -0.0013(7) 0.0097(7) -0.0024(7)
C3 0.0374(10) 0.0172(8) 0.0294(10) 0.0016(7) 0.0087(8) 0.0020(7)
C4 0.0294(9) 0.0219(9) 0.0302(10) -0.0020(7) 0.0046(8) 0.0066(7)
C5 0.0221(8) 0.0219(8) 0.0282(10) -0.0033(7) 0.0061(7) 0.0022(6)
C6 0.0214(8) 0.0178(7) 0.0220(8) -0.0031(6) 0.0069(6) 0.0007(6)
C7 0.0157(7) 0.0225(8) 0.0187(8) -0.0030(6) 0.0044(6) -0.0001(6)
C8 0.0222(8) 0.0243(8) 0.0269(9) -0.0056(7) 0.0087(7) 0.0022(7)
C9 0.0203(8) 0.0354(10) 0.0239(9) -0.0067(8) 0.0088(7) 0.0052(7)
C10 0.0171(7) 0.0392(10) 0.0190(8) -0.0011(7) 0.0086(6) -0.0007(7)
C11 0.0182(7) 0.0275(9) 0.0183(8) -0.0013(7) 0.0056(6) -0.0029(6)
C12 0.0176(7) 0.0218(8) 0.0183(8) -0.0022(6) 0.0067(6) 0.0001(6)
C13 0.0247(8) 0.0288(9) 0.0230(9) -0.0018(7) 0.0072(7) -0.0022(7)
C14 0.0331(10) 0.0302(10) 0.0306(10) -0.0062(8) 0.0048(8) -0.0065(8)
C15 0.0385(11) 0.0527(14) 0.0269(11) -0.0090(10) 0.0160(9) -0.0094(10)
C16 0.0243(8) 0.0235(8) 0.0287(9) 0.0013(7) 0.0139(7) -0.0011(7)
C17 0.0236(9) 0.0408(12) 0.0433(12) 0.0056(10) 0.0174(8) 0.0038(8)
C18 0.0415(11) 0.0330(11) 0.0287(10) -0.0018(8) 0.0177(9) -0.0001(9)
C19 0.0256(8) 0.0212(8) 0.0205(8) -0.0036(7) 0.0082(7) 0.0006(6)
C20 0.0392(11) 0.0389(11) 0.0198(9) -0.0002(8) 0.0074(8) 0.0010(9)
C21 0.0324(10) 0.0273(10) 0.0331(11) -0.0051(8) 0.0074(8) -0.0079(8)
C22 0.0228(8) 0.0302(9) 0.0213(9) 0.0052(7) 0.0068(7) 0.0021(7)
C23 0.0351(10) 0.0335(11) 0.0313(11) 0.0105(8) 0.0106(8) 0.0113(8)
C24 0.0275(9) 0.0496(13) 0.0208(9) 0.0000(9) 0.0028(7) 0.0023(9)
C25 0.0572(14) 0.0286(10) 0.0285(11) 0.0011(9) 0.0079(10) 0.0010(10)
C26 0.0650(17) 0.0373(13) 0.0409(14) -0.0048(11) 0.0078(12) 0.0058(12)
C27 0.0526(18) 0.0428(17) 0.153(4) -0.042(2) 0.003(2) -0.0036(14)
C28 0.0450(13) 0.0414(13) 0.0425(13) -0.0049(11) 0.0157(11) -0.0043(10)

loop_
_atom_type_symbol
_atom_type_scat_dispersion_real
_atom_type_scat_dispersion_imag
_atom_type_scat_Cromer_Mann_a1
_atom_type_scat_Cromer_Mann_b1
_atom_type_scat_Cromer_Mann_a2
_atom_type_scat_Cromer_Mann_b2
_atom_type_scat_Cromer_Mann_a3
_atom_type_scat_Cromer_Mann_b3
_atom_type_scat_Cromer_Mann_a4
_atom_type_scat_Cromer_Mann_b4
_atom_type_scat_Cromer_Mann_c
_atom_type_scat_source
C 0.0033 0.0016 2.3100 20.8439 1.0200 10.2075 1.5886 0.5687 0.8650 51.6512 0.2156 'International Tables Vol C 4.2.6.8 and 6.1.1.4'
H 0.0000 0.0000 0.4930 10.5109 0.3229 26.1257 0.1402 3.1424 0.0408 57.7998 0.0030 'International Tables Vol C 4.2.6.8 and 6.1.1.4'
N 0.0061 0.0033 12.2126 0.0057 3.1322 9.8933 2.0125 28.9975 1.1663 0.5826 -11.5290 'International Tables Vol C 4.2.6.8 and 6.1.1.4'
O 0.0106 0.0060 3.0485 13.2771 2.2868 5.7011 1.5463 0.3239 0.8670 32.9089 0.2508 'International Tables Vol C 4.2.6.8 and 6.1.1.4'
F 0.0171 0.0103 3.5392 10.2825 2.6412 4.2944 1.5170 0.2615 1.0243 26.1476 0.2776 'International Tables Vol C 4.2.6.8 and 6.1.1.4'
P 0.1023 0.0942 6.4345 1.9067 4.1791 27.1570 1.7800 0.5260 1.4908 68.1645 1.1149 'International Tables Vol C 4.2.6.8 and 6.1.1.4'
Pd -0.9988 1.0072 19.3319 0.6987 15.5017 7.9893 5.2954 25.2052 0.6058 76.8986 5.2659 'International Tables Vol C 4.2.6.8 and 6.1.1.4'

loop_
_geom_angle_atom_site_label_1
_geom_angle_atom_site_label_2
_geom_angle_atom_site_label_3
_geom_angle
_geom_angle_publ_flag
P1 Pd1 P2 165.129(17) yes
P1 Pd1 O1 97.38(4) yes
P2 Pd1 O1 96.25(4) yes
P1 Pd1 O2 90.98(5) yes
P2 Pd1 O2 98.93(5) yes
O1 Pd1 O2 25.06(6) yes
P1 Pd1 N1 82.74(4) yes
P2 Pd1 N1 84.01(4) yes
O1 Pd1 N1 176.49(6) yes
O2 Pd1 N1 158.37(6) yes
Pd1 P1 C1 98.83(6) yes
Pd1 P1 C13 114.49(6) yes
C1 P1 C13 105.68(9) yes
Pd1 P1 C16 120.17(7) yes
C1 P1 C16 108.51(9) yes
C13 P1 C16 107.73(9) yes
Pd1 P2 C12 98.44(6) yes
Pd1 P2 C19 119.02(6) yes
C12 P2 C19 108.92(8) yes
Pd1 P2 C22 116.14(6) yes
C12 P2 C22 104.78(8) yes
C19 P2 C22 107.96(9) yes
Pd1 O1 O2 113.79(12) yes
C25 O3 C28 107.32(18) yes
Pd1 N1 C6 118.96(11) yes
Pd1 N1 C7 117.66(12) yes
C6 N1 C7 123.04(14) yes
P1 C1 C2 124.07(14) yes
P1 C1 C6 114.47(13) yes
C2 C1 C6 121.45(16) yes
C1 C2 C3 118.73(18) yes
C1 C2 H21 120.6 no
C3 C2 H21 120.6 no
F1 C3 C2 118.91(18) yes
F1 C3 C4 119.08(18) yes
C2 C3 C4 122.01(18) yes
C3 C4 C5 119.46(18) yes
C3 C4 H41 120.3 no
C5 C4 H41 120.3 no
C4 C5 C6 121.38(17) yes
C4 C5 H51 119.3 no
C6 C5 H51 119.3 no
C1 C6 C5 116.96(16) yes
C1 C6 N1 118.23(15) yes
C5 C6 N1 124.64(16) yes
N1 C7 C8 123.99(16) yes
N1 C7 C12 118.68(15) yes
C8 C7 C12 117.16(16) yes
C7 C8 C9 121.40(18) yes
C7 C8 H81 119.4 no
C9 C8 H81 119.2 no
C8 C9 C10 119.16(17) yes
C8 C9 H91 120.4 no
C10 C9 H91 120.4 no
F2 C10 C9 119.12(17) yes
F2 C10 C11 118.21(18) yes
C9 C10 C11 122.60(17) yes
C10 C11 C12 118.36(17) yes
C10 C11 H111 120.8 no
C12 C11 H111 120.8 no
P2 C12 C7 115.49(12) yes
P2 C12 C11 122.92(14) yes
C7 C12 C11 121.16(16) yes
P1 C13 C14 112.59(14) yes
P1 C13 C15 109.77(14) yes
C14 C13 C15 111.34(18) yes
P1 C13 H131 107.6 no
C14 C13 H131 107.6 no
C15 C13 H131 107.7 no
C13 C14 H141 109.5 no
C13 C14 H142 109.4 no
H141 C14 H142 109.5 no
C13 C14 H143 109.5 no
H141 C14 H143 109.5 no
H142 C14 H143 109.5 no
C13 C15 H151 109.3 no
C13 C15 H152 109.5 no
H151 C15 H152 109.5 no
C13 C15 H153 109.6 no
H151 C15 H153 109.5 no
H152 C15 H153 109.5 no
P1 C16 C17 109.89(13) yes
P1 C16 C18 108.71(13) yes
C17 C16 C18 111.29(17) yes
P1 C16 H161 109.0 no
C17 C16 H161 108.9 no
C18 C16 H161 109.0 no
C16 C17 H171 109.5 no
C16 C17 H172 109.4 no
H171 C17 H172 109.5 no
C16 C17 H173 109.6 no
H171 C17 H173 109.5 no
H172 C17 H173 109.5 no
C16 C18 H181 109.5 no
C16 C18 H182 109.5 no
H181 C18 H182 109.5 no
C16 C18 H183 109.5 no
H181 C18 H183 109.5 no
H182 C18 H183 109.5 no
P2 C19 C20 108.17(13) yes
P2 C19 C21 114.97(13) yes
C20 C19 C21 110.93(17) yes
P2 C19 H191 107.5 no
C20 C19 H191 107.5 no
C21 C19 H191 107.5 no
C19 C20 H201 109.5 no
C19 C20 H202 109.4 no
H201 C20 H202 109.5 no
C19 C20 H203 109.5 no
H201 C20 H203 109.5 no
H202 C20 H203 109.5 no
C19 C21 H211 109.5 no
C19 C21 H212 109.5 no
H211 C21 H212 109.5 no
C19 C21 H213 109.4 no
H211 C21 H213 109.5 no
H212 C21 H213 109.5 no
P2 C22 C23 110.62(13) yes
P2 C22 C24 108.85(14) yes
C23 C22 C24 111.51(17) yes
P2 C22 H221 108.6 no
C23 C22 H221 108.6 no
C24 C22 H221 108.6 no
C22 C23 H231 109.5 no
C22 C23 H232 109.5 no
H231 C23 H232 109.5 no
C22 C23 H233 109.4 no
H231 C23 H233 109.5 no
H232 C23 H233 109.5 no
C22 C24 H241 109.5 no
C22 C24 H242 109.4 no
H241 C24 H242 109.5 no
C22 C24 H243 109.5 no
H241 C24 H243 109.5 no
H242 C24 H243 109.5 no
O3 C25 C26 106.56(19) yes
O3 C25 H251 110.1 no
C26 C25 H251 110.4 no
O3 C25 H252 110.2 no
C26 C25 H252 110.0 no
H251 C25 H252 109.5 no
C25 C26 C27 101.1(2) yes
C25 C26 H261 111.3 no
C27 C26 H261 111.3 no
C25 C26 H262 111.7 no
C27 C26 H262 111.8 no
H261 C26 H262 109.5 no
C26 C27 C28 106.4(2) yes
C26 C27 H271 109.9 no
C28 C27 H271 110.1 no
C26 C27 H272 110.5 no
C28 C27 H272 110.4 no
H271 C27 H272 109.5 no
C27 C28 O3 106.5(2) yes
C27 C28 H281 110.3 no
O3 C28 H281 110.3 no
C27 C28 H282 110.0 no
O3 C28 H282 110.2 no
H281 C28 H282 109.5 no

loop_
_geom_bond_atom_site_label_1
_geom_bond_atom_site_label_2
_geom_bond_distance
_geom_bond_publ_flag
Pd1 P1 2.2886(5) yes
Pd1 P2 2.2981(4) yes
Pd1 O1 2.0096(13) yes
Pd1 N1 2.0263(14) yes
P1 C1 1.8054(18) yes
P1 C13 1.8388(19) yes
P1 C16 1.8278(18) yes
P2 C12 1.8081(17) yes
P2 C19 1.8339(18) yes
P2 C22 1.8385(19) yes
F1 C3 1.364(2) yes
F2 C10 1.369(2) yes
O1 O2 1.293(2) yes
O3 C25 1.426(3) yes
O3 C28 1.435(3) yes
N1 C6 1.395(2) yes
N1 C7 1.393(2) yes
C1 C2 1.398(3) yes
C1 C6 1.419(2) yes
C2 C3 1.376(3) yes
C2 H21 0.950 no
C3 C4 1.377(3) yes
C4 C5 1.388(3) yes
C4 H41 0.950 no
C5 C6 1.411(2) yes
C5 H51 0.950 no
C7 C8 1.411(2) yes
C7 C12 1.420(2) yes
C8 C9 1.388(3) yes
C8 H81 0.950 no
C9 C10 1.370(3) yes
C9 H91 0.950 no
C10 C11 1.380(3) yes
C11 C12 1.400(2) yes
C11 H111 0.950 no
C13 C14 1.531(3) yes
C13 C15 1.533(3) yes
C13 H131 0.950 no
C14 H141 0.950 no
C14 H142 0.950 no
C14 H143 0.950 no
C15 H151 0.950 no
C15 H152 0.950 no
C15 H153 0.950 no
C16 C17 1.535(3) yes
C16 C18 1.526(3) yes
C16 H161 0.950 no
C17 H171 0.950 no
C17 H172 0.950 no
C17 H173 0.950 no
C18 H181 0.950 no
C18 H182 0.950 no
C18 H183 0.950 no
C19 C20 1.524(3) yes
C19 C21 1.521(3) yes
C19 H191 0.950 no
C20 H201 0.950 no
C20 H202 0.950 no
C20 H203 0.950 no
C21 H211 0.950 no
C21 H212 0.950 no
C21 H213 0.950 no
C22 C23 1.532(3) yes
C22 C24 1.534(3) yes
C22 H221 0.950 no
C23 H231 0.950 no
C23 H232 0.950 no
C23 H233 0.950 no
C24 H241 0.950 no
C24 H242 0.950 no
C24 H243 0.950 no
C25 C26 1.499(3) yes
C25 H251 0.950 no
C25 H252 0.950 no
C26 C27 1.512(4) yes
C26 H261 0.950 no
C26 H262 0.950 no
C27 C28 1.507(4) yes
C27 H271 0.950 no
C27 H272 0.950 no
C28 H281 0.950 no
C28 H282 0.950 no
